data_2017866
loop_
_publ_author_name
'Marzouki, Riadh'
'Guesmi, Abderrahmen'
'Driss, Ahmed'

_publ_section_title
;
 The novel arsenate Na~4~Co~7{-~<i>x</i>}Al~2/3<i>x~</i>(AsO~4~)~6~
 (<i>x</i> = 1.37): crystal structure, charge-distribution and
 bond-valence-sum investigations
;
_journal_coeditor_code SQ3262
_journal_issue 10
_journal_name_full 'Acta Crystallographica Section C'
_journal_page_first i95
_journal_page_last i98
_journal_paper_doi 10.1107/S0108270110037376
_journal_volume 66
_journal_year 2010
_chemical_formula_iupac 'Na4 Co5.63 Al0.91 (As O4)6'
_chemical_formula_moiety 'Al0.91 As6 Co5.63 Na4 O24'
_chemical_formula_sum 'Al0.91 As6 Co5.63 Na4 O24'
_chemical_formula_weight 1281.94
_chemical_name_systematic
;
tetrasodium cobalt aluminium hexaarsenate
;
_space_group_IT_number 12
_symmetry_cell_setting monoclinic
_symmetry_space_group_name_Hall '-C 2y'
_symmetry_space_group_name_H-M 'C 1 2/m 1'
_atom_sites_solution_primary direct
_atom_sites_solution_secondary difmap
_audit_creation_method SHELXL-97
_cell_angle_alpha 90.00
_cell_angle_beta 105.51(3)
_cell_angle_gamma 90.00
_cell_formula_units_Z 2
_cell_length_a 10.744(4)
_cell_length_b 14.847(3)
_cell_length_c 6.722(3)
_cell_measurement_reflns_used 25
_cell_measurement_temperature 293(2)
_cell_measurement_theta_max 14.53
_cell_measurement_theta_min 11.01
_cell_volume 1033.2(7)
_computing_cell_refinement 'CAD-4 EXPRESS (Enraf--Nonius, 1995)'
_computing_data_collection 'CAD-4 EXPRESS (Enraf--Nonius, 1995)'
_computing_data_reduction 'XCAD4 (Harms & Wocadlo, 1995)'
_computing_molecular_graphics 'DIAMOND (Brandenburg, 1998)'
_computing_publication_material 'WinGX (Farrugia, 1999)'
_computing_structure_refinement 'SHELXL97 (Sheldrick, 2008)'
_computing_structure_solution 'SHELXS97 (Sheldrick, 2008)'
_diffrn_ambient_temperature 293(2)
_diffrn_measured_fraction_theta_full 0.985
_diffrn_measured_fraction_theta_max 0.985
_diffrn_measurement_device_type 'Enraf--Nonius CAD-4'
_diffrn_measurement_method \w/2\q
_diffrn_radiation_monochromator graphite
_diffrn_radiation_source 'fine-focus sealed tube'
_diffrn_radiation_type MoK\a
_diffrn_radiation_wavelength 0.71073
_diffrn_reflns_av_R_equivalents 0.0275
_diffrn_reflns_av_sigmaI/netI 0.0301
_diffrn_reflns_limit_h_max 13
_diffrn_reflns_limit_h_min -13
_diffrn_reflns_limit_k_max 18
_diffrn_reflns_limit_k_min -1
_diffrn_reflns_limit_l_max 2
_diffrn_reflns_limit_l_min -8
_diffrn_reflns_number 1584
_diffrn_reflns_theta_full 26.96
_diffrn_reflns_theta_max 26.96
_diffrn_reflns_theta_min 2.40
_diffrn_standards_decay_% 1
_diffrn_standards_interval_time 120
_diffrn_standards_number 2
_exptl_absorpt_coefficient_mu 14.198
_exptl_absorpt_correction_T_max 0.0435
_exptl_absorpt_correction_T_min 0.0400
_exptl_absorpt_correction_type psi-scan
_exptl_absorpt_process_details
;
(North <i>et al.</i>, 1968)
;
_exptl_crystal_colour pink
_exptl_crystal_density_diffrn 4.121
_exptl_crystal_density_method 'not measured'
_exptl_crystal_description parallelipiped
_exptl_crystal_F_000 1196
_exptl_crystal_size_max 0.25
_exptl_crystal_size_mid 0.25
_exptl_crystal_size_min 0.22
_refine_diff_density_max 0.899
_refine_diff_density_min -0.909
_refine_ls_extinction_coef 0.00110(14)
_refine_ls_extinction_expression Fc^*^=kFc[1+0.001xFc^2^\l^3^/sin(2\q)]^-1/4^
_refine_ls_extinction_method SHELXL
_refine_ls_goodness_of_fit_ref 1.130
_refine_ls_matrix_type full
_refine_ls_number_parameters 117
_refine_ls_number_reflns 1157
_refine_ls_number_restraints 2
_refine_ls_restrained_S_all 1.129
_refine_ls_R_factor_all 0.0312
_refine_ls_R_factor_gt 0.0261
_refine_ls_shift/su_max 0.000
_refine_ls_shift/su_mean 0.000
_refine_ls_structure_factor_coef Fsqd
_refine_ls_weighting_details 'calc w=1/[\s^2^(Fo^2^)+(0.0275P)^2^+8.3215P] where P=(Fo^2^+2Fc^2^)/3'
_refine_ls_weighting_scheme calc
_refine_ls_wR_factor_gt 0.0656
_refine_ls_wR_factor_ref 0.0678
_reflns_number_gt 1042
_reflns_number_total 1157
_reflns_threshold_expression I>2\s(I)
_cod_data_source_file sq3262.cif
_cod_data_source_block I
_cod_original_cell_volume 1033.2(6)
_cod_original_sg_symbol_H-M 'C 2/m'
_cod_database_code 2017866
_cod_database_fobs_code 2017866

loop_
_symmetry_equiv_pos_as_xyz
'x, y, z'
'-x, y, -z'
'x+1/2, y+1/2, z'
'-x+1/2, y+1/2, -z'
'-x, -y, -z'
'x, -y, z'
'-x+1/2, -y+1/2, -z'
'x+1/2, -y+1/2, z'

loop_
_atom_site_type_symbol
_atom_site_label
_atom_site_fract_x
_atom_site_fract_y
_atom_site_fract_z
_atom_site_U_iso_or_equiv
_atom_site_adp_type
_atom_site_calc_flag
_atom_site_refinement_flags
_atom_site_occupancy
_atom_site_disorder_assembly
_atom_site_disorder_group
As As1 0.31961(6) 0.5000 0.06318(10) 0.00820(18) Uani d S 1 . .
As As2 0.09838(4) 0.32118(3) 0.29005(7) 0.00617(15) Uani d . 1 . .
Co Co1 0.0000 0.5000 0.0000 0.0051(7) Uani d SP 0.286(11) . 1
Al Al1 0.0000 0.5000 0.0000 0.0051(7) Uani d SP 0.714(11) . 2
Co Co2 0.0000 0.16422(9) 0.0000 0.0121(4) Uani d SP 0.672(8) . .
Al Al2 0.0000 0.16422(9) 0.0000 0.0121(4) Uani d SP 0.101(8) . .
Co Co3 0.32049(6) 0.18170(4) 0.18184(9) 0.00749(17) Uani d . 1 . .
O O1 0.1805(5) 0.5000 0.1304(8) 0.0172(11) Uani d S 1 . .
O O2 0.3273(4) 0.5902(3) -0.0882(6) 0.0227(9) Uani d . 1 . .
O O3 0.4410(5) 0.5000 0.2771(8) 0.0212(12) Uani d S 1 . .
O O4 -0.0086(3) 0.2349(2) 0.2760(5) 0.0152(7) Uani d . 1 . .
O O5 -0.0126(3) 0.4059(2) 0.2032(5) 0.0103(6) Uani d . 1 . .
O O6 0.1883(3) 0.2907(2) 0.1290(5) 0.0126(7) Uani d . 1 . .
O O7 0.1918(3) 0.3497(3) 0.5228(5) 0.0156(7) Uani d . 1 . .
Na Na1 0.0734(5) 0.1155(3) 0.4928(7) 0.0299(11) Uani d P 0.50 . .
Na Na2 0.6821(6) 0.5000 0.4225(9) 0.0173(12) Uani d SP 0.50 . .
Na Na3 -0.0708(12) 0.5000 0.4759(13) 0.064(4) Uani d SP 0.50 . .

loop_
_atom_site_aniso_label
_atom_site_aniso_U_11
_atom_site_aniso_U_22
_atom_site_aniso_U_33
_atom_site_aniso_U_12
_atom_site_aniso_U_13
_atom_site_aniso_U_23
As1 0.0048(3) 0.0066(3) 0.0123(3) 0.000 0.0007(2) 0.000
As2 0.0038(2) 0.0087(2) 0.0055(2) 0.00084(16) 0.00055(17) -0.00119(16)
Co1 0.0030(10) 0.0051(10) 0.0072(10) 0.000 0.0014(7) 0.000
Al1 0.0030(10) 0.0051(10) 0.0072(10) 0.000 0.0014(7) 0.000
Co2 0.0078(7) 0.0155(7) 0.0130(7) 0.000 0.0028(5) 0.000
Al2 0.0078(7) 0.0155(7) 0.0130(7) 0.000 0.0028(5) 0.000
Co3 0.0054(3) 0.0098(3) 0.0070(3) 0.0006(2) 0.0012(2) 0.0006(2)
O1 0.009(2) 0.017(3) 0.025(3) 0.000 0.005(2) 0.000
O2 0.0214(18) 0.024(2) 0.028(2) 0.0132(16) 0.0145(17) 0.0159(17)
O3 0.012(2) 0.021(3) 0.024(3) 0.000 -0.007(2) 0.000
O4 0.0112(17) 0.0122(17) 0.0188(18) -0.0011(14) -0.0018(14) 0.0045(14)
O5 0.0074(14) 0.0086(15) 0.0151(16) 0.0018(12) 0.0034(13) -0.0009(13)
O6 0.0147(17) 0.0152(17) 0.0104(16) 0.0088(14) 0.0077(13) 0.0026(13)
O7 0.0138(17) 0.0264(19) 0.0056(15) -0.0074(15) 0.0009(13) -0.0027(14)
Na1 0.038(3) 0.022(2) 0.023(2) -0.009(2) -0.004(2) 0.0086(19)
Na2 0.021(3) 0.017(3) 0.015(3) 0.000 0.007(2) 0.000
Na3 0.169(11) 0.010(3) 0.023(4) 0.000 0.042(7) 0.000

loop_
_atom_type_symbol
_atom_type_description
_atom_type_scat_dispersion_real
_atom_type_scat_dispersion_imag
_atom_type_scat_source
O O 0.0106 0.0060 'International Tables Vol C Tables 4.2.6.8 and 6.1.1.4'
Co Co 0.3494 0.9721 'International Tables Vol C Tables 4.2.6.8 and 6.1.1.4'
As As 0.0499 2.0058 'International Tables Vol C Tables 4.2.6.8 and 6.1.1.4'
Na Na 0.0362 0.0249 'International Tables Vol C Tables 4.2.6.8 and 6.1.1.4'
Al Al 0.0645 0.0514 'International Tables Vol C Tables 4.2.6.8 and 6.1.1.4'

loop_
_geom_angle_atom_site_label_1
_geom_angle_atom_site_label_2
_geom_angle_atom_site_label_3
_geom_angle_site_symmetry_1
_geom_angle_site_symmetry_3
_geom_angle
_geom_angle_publ_flag
O3 As1 O1 . . 108.5(3) ?
O3 As1 O2 . 6_565 111.44(18) ?
O1 As1 O2 . 6_565 110.60(16) ?
O3 As1 O2 . . 111.44(18) ?
O1 As1 O2 . . 110.60(16) ?
O2 As1 O2 6_565 . 104.2(3) ?
O7 As2 O6 . . 111.32(17) ?
O7 As2 O4 . . 117.95(17) ?
O6 As2 O4 . . 104.75(18) ?
O7 As2 O5 . . 108.65(18) ?
O6 As2 O5 . . 116.09(16) ?
O4 As2 O5 . . 97.71(16) ?
O1 Co1 O1 . 5_565 180.0 ?
O1 Co1 O5 . 2 93.91(15) ?
O1 Co1 O5 5_565 2 86.09(15) ?
O1 Co1 O5 . . 86.09(15) ?
O1 Co1 O5 5_565 . 93.91(15) ?
O5 Co1 O5 2 . 90.46(19) ?
O1 Co1 O5 . 6_565 86.09(15) ?
O1 Co1 O5 5_565 6_565 93.91(15) ?
O5 Co1 O5 2 6_565 180.0 ?
O5 Co1 O5 . 6_565 89.54(19) ?
O1 Co1 O5 . 5_565 93.91(15) ?
O1 Co1 O5 5_565 5_565 86.09(15) ?
O5 Co1 O5 2 5_565 89.54(19) ?
O5 Co1 O5 . 5_565 180.0 ?
O5 Co1 O5 6_565 5_565 90.46(19) ?
O2 Co2 O2 3_445 4_545 116.9(2) ?
O2 Co2 O4 3_445 2 104.45(13) ?
O2 Co2 O4 4_545 2 105.05(14) ?
O2 Co2 O4 3_445 . 105.05(14) ?
O2 Co2 O4 4_545 . 104.45(13) ?
O4 Co2 O4 2 . 121.71(19) ?
O2 Co3 O7 4_545 7_556 84.45(15) ?
O2 Co3 O6 4_545 7 89.92(15) ?
O7 Co3 O6 7_556 7 173.76(14) ?
O2 Co3 O6 4_545 . 91.42(15) ?
O7 Co3 O6 7_556 . 96.93(14) ?
O6 Co3 O6 7 . 80.49(14) ?
O2 Co3 O4 4_545 8 173.13(14) ?
O7 Co3 O4 7_556 8 96.59(14) ?
O6 Co3 O4 7 8 89.33(14) ?
O6 Co3 O4 . 8 95.19(14) ?
O2 Co3 O5 4_545 8 100.35(14) ?
O7 Co3 O5 7_556 8 93.67(14) ?
O6 Co3 O5 7 8 89.97(13) ?
O6 Co3 O5 . 8 164.87(13) ?
O4 Co3 O5 8 8 72.81(13) ?
O2 Co3 As2 4_545 8 137.02(12) ?
O7 Co3 As2 7_556 8 94.69(10) ?
O6 Co3 As2 7 8 91.26(10) ?
O6 Co3 As2 . 8 131.08(10) ?
O4 Co3 As2 8 8 36.18(9) ?
O5 Co3 As2 8 8 36.70(8) ?
O2 Co3 Na3 4_545 3_545 76.6(2) ?
O7 Co3 Na3 7_556 3_545 50.14(18) ?
O6 Co3 Na3 7 3_545 130.96(16) ?
O6 Co3 Na3 . 3_545 145.3(2) ?
O4 Co3 Na3 8 3_545 98.8(2) ?
O5 Co3 Na3 8 3_545 48.3(2) ?
As2 Co3 Na3 8 3_545 70.5(2) ?
As1 O1 Co1 . . 138.6(3) ?
As1 O1 Na2 . 5_666 92.0(2) ?
Co1 O1 Na2 . 5_666 129.4(3) ?
As1 O2 Co3 . 4 123.2(2) ?
As1 O2 Co2 . 3 115.1(2) ?
Co3 O2 Co2 4 3 107.02(18) ?
As1 O2 Al2 . 3 115.1(2) ?
Co3 O2 Al2 4 3 107.02(18) ?
Co2 O2 Al2 3 3 0.00(6) ?
As1 O2 Na2 . 5_665 96.58(19) ?
Co3 O2 Na2 4 5_665 103.16(19) ?
Co2 O2 Na2 3 5_665 109.94(19) ?
Al2 O2 Na2 3 5_665 109.94(19) ?
As1 O3 Na1 . 7_556 113.3(2) ?
As1 O3 Na1 . 4_556 113.3(2) ?
Na1 O3 Na1 7_556 4_556 94.2(3) ?
As1 O3 Na1 . 8 135.31(14) ?
Na1 O3 Na1 7_556 8 39.2(3) ?
Na1 O3 Na1 4_556 8 104.7(2) ?
As1 O3 Na1 . 3 135.31(14) ?
Na1 O3 Na1 7_556 3 104.7(2) ?
Na1 O3 Na1 4_556 3 39.2(3) ?
Na1 O3 Na1 8 3 89.2(3) ?
As1 O3 Na2 . . 145.6(3) ?
Na1 O3 Na2 7_556 . 89.2(2) ?
Na1 O3 Na2 4_556 . 89.2(2) ?
Na1 O3 Na2 8 . 52.60(17) ?
Na1 O3 Na2 3 . 52.60(17) ?
As1 O3 Na2 . 5_666 102.7(3) ?
Na1 O3 Na2 7_556 5_666 51.14(18) ?
Na1 O3 Na2 4_556 5_666 51.14(18) ?
Na1 O3 Na2 8 5_666 83.1(2) ?
Na1 O3 Na2 3 5_666 83.1(2) ?
Na2 O3 Na2 . 5_666 111.7(2) ?
As2 O4 Co2 . . 103.30(18) ?
As2 O4 Co3 . 8_455 95.33(15) ?
Co2 O4 Co3 . 8_455 104.78(14) ?
As2 O4 Na1 . . 113.8(2) ?
Co2 O4 Na1 . . 94.17(19) ?
Co3 O4 Na1 8_455 . 140.6(2) ?
As2 O4 Na1 . 2_556 140.4(2) ?
Co2 O4 Na1 . 2_556 105.39(17) ?
Co3 O4 Na1 8_455 2_556 103.00(17) ?
Na1 O4 Na1 . 2_556 37.9(2) ?
As2 O5 Co1 . . 125.33(18) ?
As2 O5 Co3 . 8_455 93.97(14) ?
Co1 O5 Co3 . 8_455 125.39(16) ?
As2 O5 Na3 . . 116.3(3) ?
Co1 O5 Na3 . . 100.77(17) ?
Co3 O5 Na3 8_455 . 91.1(3) ?
As2 O5 Na3 . 5_566 93.4(2) ?
Co1 O5 Na3 . 5_566 97.14(17) ?
Co3 O5 Na3 8_455 5_566 118.9(3) ?
Na3 O5 Na3 . 5_566 33.9(5) ?
As2 O6 Co3 . 7 134.41(19) ?
As2 O6 Co3 . . 124.62(18) ?
Co3 O6 Co3 7 . 99.51(14) ?
As2 O7 Co3 . 7_556 131.4(2) ?
As2 O7 Na3 . 5_566 92.6(3) ?
Co3 O7 Na3 7_556 5_566 91.7(2) ?
As2 O7 Na2 . 5_666 120.8(2) ?
Co3 O7 Na2 7_556 5_666 102.87(18) ?
Na3 O7 Na2 5_566 5_666 59.9(3) ?
As2 O7 Na1 . 7_556 110.97(19) ?
Co3 O7 Na1 7_556 7_556 113.13(17) ?
Na3 O7 Na1 5_566 7_556 108.8(3) ?
Na2 O7 Na1 5_666 7_556 50.07(17) ?
Na1 Na1 Na2 2_556 3_445 126.87(19) ?
Na1 Na1 O4 2_556 . 79.8(2) ?
Na2 Na1 O4 3_445 . 126.7(3) ?
Na1 Na1 O3 2_556 7_556 73.8(3) ?
Na2 Na1 O3 3_445 7_556 72.7(2) ?
O4 Na1 O3 . 7_556 153.6(3) ?
Na1 Na1 O3 2_556 3_445 67.1(2) ?
Na2 Na1 O3 3_445 3_445 65.3(2) ?
O4 Na1 O3 . 3_445 95.8(2) ?
O3 Na1 O3 7_556 3_445 75.3(2) ?
Na1 Na1 O4 2_556 2_556 62.3(2) ?
Na2 Na1 O4 3_445 2_556 156.0(3) ?
O4 Na1 O4 . 2_556 74.6(2) ?
O3 Na1 O4 7_556 2_556 91.7(2) ?
O3 Na1 O4 3_445 2_556 129.3(3) ?
Na1 Na1 O7 2_556 7_556 168.53(15) ?
Na2 Na1 O7 3_445 7_556 64.5(2) ?
O4 Na1 O7 . 7_556 91.9(2) ?
O3 Na1 O7 7_556 7_556 114.1(2) ?
O3 Na1 O7 3_445 7_556 122.1(3) ?
O4 Na1 O7 2_556 7_556 108.0(2) ?
Na1 Na1 Co2 2_556 . 94.9(3) ?
Na2 Na1 Co2 3_445 . 87.3(2) ?
O4 Na1 Co2 . . 41.02(12) ?
O3 Na1 Co2 7_556 . 142.1(2) ?
O3 Na1 Co2 3_445 . 67.04(16) ?
O4 Na1 Co2 2_556 . 115.35(18) ?
O7 Na1 Co2 7_556 . 83.65(15) ?
Na1 Na1 As1 2_556 7_556 93.1(3) ?
Na2 Na1 As1 3_445 7_556 73.60(18) ?
O4 Na1 As1 . 7_556 158.6(2) ?
O3 Na1 As1 7_556 7_556 26.97(12) ?
O3 Na1 As1 3_445 7_556 100.08(17) ?
O4 Na1 As1 2_556 7_556 84.20(15) ?
O7 Na1 As1 7_556 7_556 91.84(16) ?
Co2 Na1 As1 . 7_556 160.40(18) ?
Na1 Na1 As2 2_556 . 102.07(15) ?
Na2 Na1 As2 3_445 . 120.9(2) ?
O4 Na1 As2 . . 27.49(10) ?
O3 Na1 As2 7_556 . 162.4(2) ?
O3 Na1 As2 3_445 . 119.40(19) ?
O4 Na1 As2 2_556 . 71.65(14) ?
O7 Na1 As2 7_556 . 67.86(13) ?
Co2 Na1 As2 . . 54.33(7) ?
As1 Na1 As2 7_556 . 140.52(15) ?
Na1 Na1 Na2 2_556 7_556 31.00(12) ?
Na2 Na1 Na2 3_445 7_556 98.1(2) ?
O4 Na1 Na2 . 7_556 107.6(2) ?
O3 Na1 Na2 7_556 7_556 47.41(17) ?
O3 Na1 Na2 3_445 7_556 51.61(19) ?
O4 Na1 Na2 2_556 7_556 83.43(17) ?
O7 Na1 Na2 7_556 7_556 159.7(2) ?
Co2 Na1 Na2 . 7_556 107.03(16) ?
As1 Na1 Na2 7_556 7_556 72.24(13) ?
As2 Na1 Na2 . 7_556 132.45(17) ?
Na1 Na2 Na1 8 3 102.7(3) ?
Na1 Na2 O3 8 . 62.1(2) ?
Na1 Na2 O3 3 . 62.1(2) ?
Na1 Na2 Na3 8 1_655 123.8(2) ?
Na1 Na2 Na3 3 1_655 123.8(2) ?
O3 Na2 Na3 . 1_655 165.7(3) ?
Na1 Na2 O7 8 2_656 65.41(15) ?
Na1 Na2 O7 3 2_656 158.8(3) ?
O3 Na2 O7 . 2_656 120.14(14) ?
Na3 Na2 O7 1_655 2_656 59.99(14) ?
Na1 Na2 O7 8 5_666 158.8(3) ?
Na1 Na2 O7 3 5_666 65.41(15) ?
O3 Na2 O7 . 5_666 120.14(14) ?
Na3 Na2 O7 1_655 5_666 59.99(14) ?
O7 Na2 O7 2_656 5_666 119.3(3) ?
Na1 Na2 O2 8 5_665 83.30(18) ?
Na1 Na2 O2 3 5_665 133.6(3) ?
O3 Na2 O2 . 5_665 82.3(2) ?
Na3 Na2 O2 1_655 5_665 85.5(2) ?
O7 Na2 O2 2_656 5_665 64.85(13) ?
O7 Na2 O2 5_666 5_665 117.8(2) ?
Na1 Na2 O2 8 2_655 133.6(3) ?
Na1 Na2 O2 3 2_655 83.30(18) ?
O3 Na2 O2 . 2_655 82.3(2) ?
Na3 Na2 O2 1_655 2_655 85.5(2) ?
O7 Na2 O2 2_656 2_655 117.8(2) ?
O7 Na2 O2 5_666 2_655 64.85(13) ?
O2 Na2 O2 5_665 2_655 62.2(2) ?
Na1 Na2 O3 8 5_666 56.15(18) ?
Na1 Na2 O3 3 5_666 56.15(18) ?
O3 Na2 O3 . 5_666 68.3(2) ?
Na3 Na2 O3 1_655 5_666 126.0(3) ?
O7 Na2 O3 2_656 5_666 103.73(17) ?
O7 Na2 O3 5_666 5_666 103.72(17) ?
O2 Na2 O3 5_665 5_666 137.4(2) ?
O2 Na2 O3 2_655 5_666 137.4(2) ?
Na1 Na2 O1 8 5_666 86.1(2) ?
Na1 Na2 O1 3 5_666 86.1(2) ?
O3 Na2 O1 . 5_666 125.1(3) ?
Na3 Na2 O1 1_655 5_666 69.2(2) ?
O7 Na2 O1 2_656 5_666 75.91(15) ?
O7 Na2 O1 5_666 5_666 75.91(15) ?
O2 Na2 O1 5_665 5_666 140.28(18) ?
O2 Na2 O1 2_655 5_666 140.28(18) ?
O3 Na2 O1 5_666 5_666 56.83(18) ?
Na1 Na2 As1 8 5_665 110.8(2) ?
Na1 Na2 As1 3 5_665 110.8(2) ?
O3 Na2 As1 . 5_665 83.2(2) ?
Na3 Na2 As1 1_655 5_665 82.5(2) ?
O7 Na2 As1 2_656 5_665 90.27(16) ?
O7 Na2 As1 5_666 5_665 90.26(16) ?
O2 Na2 As1 5_665 5_665 31.15(10) ?
O2 Na2 As1 2_655 5_665 31.15(10) ?
O3 Na2 As1 5_666 5_665 151.5(2) ?
O1 Na2 As1 5_666 5_665 151.7(2) ?
Na1 Na2 Na1 8 7_556 22.13(17) ?
Na1 Na2 Na1 3 7_556 81.9(2) ?
O3 Na2 Na1 . 7_556 43.36(15) ?
Na3 Na2 Na1 1_655 7_556 145.09(16) ?
O7 Na2 Na1 2_656 7_556 87.53(14) ?
O7 Na2 Na1 5_666 7_556 145.6(2) ?
O2 Na2 Na1 5_665 7_556 92.19(17) ?
O2 Na2 Na1 2_655 7_556 123.9(2) ?
O3 Na2 Na1 5_666 7_556 45.30(14) ?
O1 Na2 Na1 5_666 7_556 92.05(18) ?
As1 Na2 Na1 5_665 7_556 112.20(17) ?
Na3 Na3 O5 5_566 . 73.5(5) ?
Na3 Na3 O5 5_566 6_565 73.5(5) ?
O5 Na3 O5 . 6_565 67.6(3) ?
Na3 Na3 O5 5_566 2_556 72.6(5) ?
O5 Na3 O5 . 2_556 102.4(2) ?
O5 Na3 O5 6_565 2_556 146.1(5) ?
Na3 Na3 O5 5_566 5_566 72.6(5) ?
O5 Na3 O5 . 5_566 146.1(5) ?
O5 Na3 O5 6_565 5_566 102.4(2) ?
O5 Na3 O5 2_556 5_566 67.2(3) ?

loop_
_geom_bond_atom_site_label_1
_geom_bond_atom_site_label_2
_geom_bond_site_symmetry_2
_geom_bond_distance
_geom_bond_publ_flag
As1 O3 . 1.663(5) ?
As1 O1 . 1.673(5) ?
As1 O2 6_565 1.698(4) ?
As1 O2 . 1.698(4) ?
As2 O7 . 1.672(3) ?
As2 O6 . 1.694(3) ?
As2 O4 . 1.706(3) ?
As2 O5 . 1.724(3) ?
Co1 O1 . 1.902(5) ?
Co1 O1 5_565 1.902(5) ?
Co1 O5 2 1.984(3) ?
Co1 O5 . 1.984(3) ?
Co1 O5 6_565 1.984(3) ?
Co1 O5 5_565 1.984(3) ?
Co2 O2 3_445 2.100(4) ?
Co2 O2 4_545 2.100(4) ?
Co2 O4 2 2.155(4) ?
Co2 O4 . 2.155(4) ?
Co3 O2 4_545 2.056(4) ?
Co3 O7 7_556 2.077(3) ?
Co3 O6 7 2.107(3) ?
Co3 O6 . 2.119(3) ?
Co3 O4 8 2.165(3) ?
Co3 O5 8 2.188(3) ?
O1 Na2 5_666 2.973(8) ?
O2 Co3 4 2.056(4) ?
O2 Co2 3 2.100(4) ?
O2 Al2 3 2.100(4) ?
O2 Na2 5_665 2.595(6) ?
O3 Na1 7_556 2.343(6) ?
O3 Na1 4_556 2.343(6) ?
O3 Na1 8 2.443(6) ?
O3 Na1 3 2.443(6) ?
O3 Na2 . 2.512(8) ?
O3 Na2 5_666 2.693(8) ?
O4 Co3 8_455 2.165(3) ?
O4 Na1 . 2.314(6) ?
O4 Na1 2_556 2.573(6) ?
O5 Co3 8_455 2.188(3) ?
O5 Na3 . 2.513(8) ?
O5 Na3 5_566 2.525(8) ?
O6 Co3 7 2.107(3) ?
O7 Co3 7_556 2.077(3) ?
O7 Na3 5_566 2.583(7) ?
O7 Na2 5_666 2.585(5) ?
O7 Na1 7_556 2.604(6) ?
Na1 Na1 2_556 1.606(10) ?
Na1 Na2 3_445 2.196(6) ?
Na1 O3 7_556 2.343(6) ?
Na1 O3 3_445 2.443(6) ?
Na1 O4 2_556 2.573(6) ?
Na1 O7 7_556 2.604(6) ?
Na1 Na2 7_556 3.411(7) ?
Na2 Na1 8 2.196(6) ?
Na2 Na1 3 2.196(6) ?
Na2 Na3 1_655 2.582(13) ?
Na2 O7 2_656 2.585(5) ?
Na2 O7 5_666 2.585(5) ?
Na2 O2 5_665 2.595(6) ?
Na2 O2 2_655 2.595(6) ?
Na2 O3 5_666 2.693(8) ?
Na2 O1 5_666 2.973(8) ?
Na2 Na1 7_556 3.411(7) ?
Na3 Na3 5_566 1.47(2) ?
Na3 O5 6_565 2.513(8) ?
Na3 O5 2_556 2.525(8) ?
Na3 O5 5_566 2.525(8) ?
Na3 Na2 1_455 2.582(13) ?
Na3 O7 2_556 2.583(7) ?
Na3 O7 5_566 2.583(7) ?
